data_2218520
loop_
_publ_author_name
'Yehye, Wagee A.'
'Ariffin, Azhar'
'Ng, Seik Weng'

_publ_section_title
;
 2-Hydroxy-(2-methyl-1<i>H</i>-indol-3-ylmethylidene)benzohydrazide
 ethanol solvate
;
_journal_coeditor_code SG2238
_journal_issue 6
_journal_name_full 'Acta Crystallographica Section E'
_journal_page_first o960
_journal_paper_doi 10.1107/S1600536808011756
_journal_volume 64
_journal_year 2008
_chemical_formula_iupac 'C17 H15 N3 O2, C2 H6 O'
_chemical_formula_moiety 'C17 H15 N3 O2, C2 H6 O'
_chemical_formula_sum 'C19 H21 N3 O3'
_chemical_formula_weight 339.39
_chemical_name_systematic
;
2-Hydroxy-(2-methyl-1<i>H</i>-indol-3-ylmethylidene)benzohydrazide ethanol
solvate
;
_space_group_IT_number 14
_symmetry_cell_setting monoclinic
_symmetry_space_group_name_Hall '-P 2ybc'
_symmetry_space_group_name_H-M 'P 1 21/c 1'
_atom_sites_solution_hydrogens geom
_atom_sites_solution_primary direct
_atom_sites_solution_secondary difmap
_audit_creation_method SHELXL-97
_cell_angle_alpha 90.00
_cell_angle_beta 91.9240(10)
_cell_angle_gamma 90.00
_cell_formula_units_Z 4
_cell_length_a 7.59070(10)
_cell_length_b 11.2269(2)
_cell_length_c 20.3014(3)
_cell_measurement_reflns_used 6771
_cell_measurement_temperature 100(2)
_cell_measurement_theta_max 28.2
_cell_measurement_theta_min 2.7
_cell_volume 1729.11(5)
_computing_cell_refinement 'SAINT (Bruker, 2007)'
_computing_data_collection 'APEX2 (Bruker, 2007)'
_computing_data_reduction 'SAINT (Bruker, 2007)'
_computing_molecular_graphics 'X-SEED (Barbour, 2001)'
_computing_publication_material 'publCIF (Westrip, 2008)'
_computing_structure_refinement 'SHELXL97 (Sheldrick, 2008)'
_computing_structure_solution 'SHELXS97 (Sheldrick, 2008)'
_diffrn_ambient_temperature 100(2)
_diffrn_measured_fraction_theta_full 0.998
_diffrn_measured_fraction_theta_max 0.998
_diffrn_measurement_device_type 'Bruker SMART APEX'
_diffrn_measurement_method \w
_diffrn_radiation_monochromator graphite
_diffrn_radiation_source 'fine-focus sealed tube'
_diffrn_radiation_type MoK\a
_diffrn_radiation_wavelength 0.71073
_diffrn_reflns_av_R_equivalents 0.0556
_diffrn_reflns_av_sigmaI/netI 0.0384
_diffrn_reflns_limit_h_max 9
_diffrn_reflns_limit_h_min -9
_diffrn_reflns_limit_k_max 14
_diffrn_reflns_limit_k_min -14
_diffrn_reflns_limit_l_max 22
_diffrn_reflns_limit_l_min -26
_diffrn_reflns_number 20827
_diffrn_reflns_theta_full 27.50
_diffrn_reflns_theta_max 27.50
_diffrn_reflns_theta_min 2.01
_diffrn_standards_decay_% 0
_diffrn_standards_interval_count 0
_diffrn_standards_interval_time 0
_diffrn_standards_number 0
_exptl_absorpt_coefficient_mu 0.090
_exptl_absorpt_correction_type none
_exptl_crystal_colour Yellow
_exptl_crystal_density_diffrn 1.304
_exptl_crystal_density_method 'not measured'
_exptl_crystal_description Prism
_exptl_crystal_F_000 720
_exptl_crystal_size_max 0.34
_exptl_crystal_size_mid 0.27
_exptl_crystal_size_min 0.12
_refine_diff_density_max 0.314
_refine_diff_density_min -0.297
_refine_ls_extinction_method none
_refine_ls_goodness_of_fit_ref 1.128
_refine_ls_hydrogen_treatment constr
_refine_ls_matrix_type full
_refine_ls_number_parameters 230
_refine_ls_number_reflns 3967
_refine_ls_number_restraints 0
_refine_ls_restrained_S_all 1.128
_refine_ls_R_factor_all 0.0770
_refine_ls_R_factor_gt 0.0471
_refine_ls_shift/su_max 0.001
_refine_ls_shift/su_mean 0.000
_refine_ls_structure_factor_coef Fsqd
_refine_ls_weighting_details 'calc w=1/[\s^2^(Fo^2^)+(0.0721P)^2^+0.9553P] where P=(Fo^2^+2Fc^2^)/3'
_refine_ls_weighting_scheme calc
_refine_ls_wR_factor_gt 0.1240
_refine_ls_wR_factor_ref 0.1619
_reflns_number_gt 2869
_reflns_number_total 3967
_reflns_threshold_expression I>2\s(I)
_cod_data_source_file sg2238.cif
_cod_data_source_block I
_cod_depositor_comments
;
The following automatic conversions were performed:
'_exptl_absorpt_correction_type' value 'None' changed to 'none' according
to '/home/saulius/struct/CIF-dictionaries/cif_core.dic' dictionary named
'cif_core.dic' version 2.4.1 from 2010-06-29.

Automatic conversion script
Id: cif_fix_enum 1527 2010-12-29 10:47:43Z saulius 

The following automatic conversions were performed:

'_exptl_absorpt_correction_type' value 'None' changed to 'none'
according to /home/saulius/struct/CIF-dictionaries/cif_core.dic
dictionary named 'cif_core.dic' version 2.4.1 from 2010-06-29.

Automatic conversion script
Id: cif_fix_values 1715 2011-07-08 13:25:40Z adriana 
;
_cod_original_sg_symbol_H-M 'P 21/c'
_cod_database_code 2218520
_cod_database_fobs_code 2218520

loop_
_symmetry_equiv_pos_as_xyz
'x, y, z'
'-x, y+1/2, -z+1/2'
'-x, -y, -z'
'x, -y-1/2, z-1/2'

loop_
_atom_site_type_symbol
_atom_site_label
_atom_site_fract_x
_atom_site_fract_y
_atom_site_fract_z
_atom_site_U_iso_or_equiv
_atom_site_adp_type
_atom_site_calc_flag
_atom_site_refinement_flags
_atom_site_occupancy
O O1 0.60372(18) 0.39960(12) 0.26124(6) 0.0287(3) Uani d . 1
H H1O 0.6488 0.3342 0.2507 0.043 Uiso calc R 1
O O2 0.26721(17) 0.69310(12) 0.26809(7) 0.0272(3) Uani d . 1
O O3 -0.0963(2) 0.65666(15) 0.29094(8) 0.0409(4) Uani d . 1
H H3O 0.0126 0.6698 0.2916 0.061 Uiso calc R 1
N N1 0.3897(2) 0.53879(15) 0.32419(7) 0.0255(4) Uani d . 1
H H1N 0.4563 0.4746 0.3236 0.031 Uiso calc R 1
N N2 0.3081(2) 0.57121(15) 0.38183(8) 0.0263(4) Uani d . 1
N N3 0.1852(2) 0.47451(15) 0.59623(8) 0.0265(4) Uani d . 1
H H3N 0.1730 0.4372 0.6339 0.032 Uiso calc R 1
C C1 0.5678(2) 0.46480(17) 0.20605(9) 0.0243(4) Uani d . 1
C C2 0.6339(3) 0.43017(18) 0.14536(10) 0.0283(4) Uani d . 1
H H2 0.7025 0.3597 0.1425 0.034 Uiso calc R 1
C C3 0.5997(3) 0.4978(2) 0.08976(10) 0.0313(5) Uani d . 1
H H3 0.6462 0.4742 0.0489 0.038 Uiso calc R 1
C C4 0.4981(3) 0.60009(19) 0.09301(10) 0.0311(4) Uani d . 1
H H4 0.4760 0.6471 0.0547 0.037 Uiso calc R 1
C C5 0.4291(2) 0.63320(18) 0.15254(9) 0.0270(4) Uani d . 1
H H5 0.3583 0.7028 0.1545 0.032 Uiso calc R 1
C C6 0.4616(2) 0.56639(17) 0.20990(9) 0.0233(4) Uani d . 1
C C7 0.3674(2) 0.60467(17) 0.26980(9) 0.0233(4) Uani d . 1
C C8 0.3263(2) 0.49282(18) 0.42813(9) 0.0258(4) Uani d . 1
H H8 0.3859 0.4204 0.4194 0.031 Uiso calc R 1
C C9 0.2589(2) 0.51224(18) 0.49235(9) 0.0258(4) Uani d . 1
C C10 0.2617(2) 0.42767(18) 0.54211(9) 0.0266(4) Uani d . 1
C C11 0.3331(3) 0.30424(19) 0.54307(10) 0.0324(5) Uani d . 1
H H11A 0.2672 0.2556 0.5739 0.049 Uiso calc R 1
H H11B 0.4578 0.3060 0.5572 0.049 Uiso calc R 1
H H11C 0.3212 0.2698 0.4988 0.049 Uiso calc R 1
C C12 0.1752(2) 0.61732(18) 0.51780(9) 0.0262(4) Uani d . 1
C C13 0.1327(3) 0.73007(19) 0.49295(10) 0.0304(4) Uani d . 1
H H13 0.1621 0.7517 0.4494 0.036 Uiso calc R 1
C C14 0.0472(3) 0.8094(2) 0.53269(11) 0.0343(5) Uani d . 1
H H14 0.0185 0.8864 0.5161 0.041 Uiso calc R 1
C C15 0.0014(3) 0.7792(2) 0.59706(11) 0.0359(5) Uani d . 1
H H15 -0.0586 0.8356 0.6231 0.043 Uiso calc R 1
C C16 0.0425(3) 0.66914(19) 0.62286(10) 0.0314(5) Uani d . 1
H H16 0.0123 0.6483 0.6664 0.038 Uiso calc R 1
C C17 0.1302(2) 0.58892(18) 0.58288(9) 0.0262(4) Uani d . 1
C C18 -0.1888(3) 0.7654(2) 0.28171(11) 0.0384(5) Uani d . 1
H H18A -0.3059 0.7584 0.3014 0.046 Uiso calc R 1
H H18B -0.2077 0.7799 0.2339 0.046 Uiso calc R 1
C C19 -0.0926(3) 0.8698(2) 0.31203(13) 0.0453(6) Uani d . 1
H H19A -0.1676 0.9407 0.3088 0.068 Uiso calc R 1
H H19B 0.0163 0.8839 0.2886 0.068 Uiso calc R 1
H H19C -0.0637 0.8529 0.3585 0.068 Uiso calc R 1

loop_
_atom_site_aniso_label
_atom_site_aniso_U_11
_atom_site_aniso_U_22
_atom_site_aniso_U_33
_atom_site_aniso_U_12
_atom_site_aniso_U_13
_atom_site_aniso_U_23
O1 0.0333(8) 0.0315(7) 0.0215(7) 0.0069(6) 0.0051(5) 0.0015(6)
O2 0.0237(7) 0.0306(7) 0.0276(7) 0.0012(5) 0.0066(5) 0.0015(6)
O3 0.0288(8) 0.0494(10) 0.0452(10) -0.0007(7) 0.0132(7) 0.0105(7)
N1 0.0239(8) 0.0333(9) 0.0198(8) 0.0029(7) 0.0060(6) -0.0004(7)
N2 0.0214(8) 0.0376(9) 0.0202(8) -0.0009(7) 0.0053(6) -0.0021(7)
N3 0.0232(8) 0.0368(9) 0.0197(8) -0.0011(7) 0.0043(6) 0.0004(7)
C1 0.0210(9) 0.0310(10) 0.0209(9) -0.0029(7) 0.0021(7) 0.0010(7)
C2 0.0244(9) 0.0346(10) 0.0260(10) 0.0019(8) 0.0041(7) -0.0026(8)
C3 0.0292(10) 0.0440(12) 0.0211(10) -0.0011(9) 0.0062(8) -0.0014(8)
C4 0.0327(10) 0.0399(11) 0.0208(9) -0.0021(9) 0.0019(8) 0.0045(8)
C5 0.0251(9) 0.0308(10) 0.0252(10) -0.0008(8) 0.0021(7) 0.0016(8)
C6 0.0194(8) 0.0302(10) 0.0205(9) -0.0040(7) 0.0028(7) -0.0016(7)
C7 0.0185(8) 0.0279(9) 0.0236(9) -0.0039(7) 0.0016(7) -0.0004(7)
C8 0.0192(9) 0.0341(10) 0.0242(10) -0.0012(7) 0.0029(7) -0.0017(8)
C9 0.0173(8) 0.0379(11) 0.0224(9) -0.0022(7) 0.0018(7) -0.0010(8)
C10 0.0184(8) 0.0391(11) 0.0224(9) -0.0029(8) 0.0034(7) -0.0018(8)
C11 0.0308(10) 0.0400(11) 0.0268(10) -0.0006(9) 0.0069(8) 0.0005(9)
C12 0.0167(8) 0.0396(11) 0.0225(9) -0.0030(8) 0.0022(7) -0.0026(8)
C13 0.0222(9) 0.0410(11) 0.0279(10) -0.0020(8) 0.0021(7) 0.0017(9)
C14 0.0264(10) 0.0362(11) 0.0402(12) 0.0025(9) -0.0012(9) 0.0009(9)
C15 0.0280(10) 0.0450(12) 0.0349(11) 0.0038(9) 0.0026(8) -0.0087(10)
C16 0.0238(9) 0.0447(12) 0.0258(10) -0.0009(8) 0.0042(8) -0.0055(9)
C17 0.0177(8) 0.0382(11) 0.0226(9) -0.0032(7) 0.0012(7) -0.0020(8)
C18 0.0253(10) 0.0568(14) 0.0332(11) 0.0033(10) 0.0047(8) 0.0130(10)
C19 0.0292(11) 0.0548(15) 0.0520(15) 0.0108(10) 0.0026(10) 0.0041(12)

loop_
_atom_type_symbol
_atom_type_description
_atom_type_scat_dispersion_real
_atom_type_scat_dispersion_imag
_atom_type_scat_source
C C 0.0033 0.0016 'International Tables Vol C Tables 4.2.6.8 and 6.1.1.4'
H H 0.0000 0.0000 'International Tables Vol C Tables 4.2.6.8 and 6.1.1.4'
N N 0.0061 0.0033 'International Tables Vol C Tables 4.2.6.8 and 6.1.1.4'
O O 0.0106 0.0060 'International Tables Vol C Tables 4.2.6.8 and 6.1.1.4'

loop_
_geom_angle_atom_site_label_1
_geom_angle_atom_site_label_2
_geom_angle_atom_site_label_3
_geom_angle
C1 O1 H1O 109.5
C18 O3 H3O 109.5
C7 N1 N2 120.20(16)
C7 N1 H1N 119.9
N2 N1 H1N 119.9
C8 N2 N1 113.21(16)
C10 N3 C17 109.62(16)
C10 N3 H3N 125.2
C17 N3 H3N 125.2
O1 C1 C6 119.52(16)
O1 C1 C2 120.54(17)
C6 C1 C2 119.93(17)
C3 C2 C1 120.29(19)
C3 C2 H2 119.9
C1 C2 H2 119.9
C2 C3 C4 120.49(19)
C2 C3 H3 119.8
C4 C3 H3 119.8
C5 C4 C3 119.45(19)
C5 C4 H4 120.3
C3 C4 H4 120.3
C4 C5 C6 121.42(19)
C4 C5 H5 119.3
C6 C5 H5 119.3
C5 C6 C1 118.38(17)
C5 C6 C7 116.57(17)
C1 C6 C7 124.88(17)
O2 C7 N1 121.54(17)
O2 C7 C6 120.86(17)
N1 C7 C6 117.57(16)
N2 C8 C9 121.71(18)
N2 C8 H8 119.1
C9 C8 H8 119.1
C10 C9 C8 124.18(18)
C10 C9 C12 107.16(17)
C8 C9 C12 128.66(18)
N3 C10 C9 109.04(18)
N3 C10 C11 120.86(17)
C9 C10 C11 130.10(18)
C10 C11 H11A 109.5
C10 C11 H11B 109.5
H11A C11 H11B 109.5
C10 C11 H11C 109.5
H11A C11 H11C 109.5
H11B C11 H11C 109.5
C13 C12 C17 118.84(18)
C13 C12 C9 135.28(18)
C17 C12 C9 105.88(17)
C14 C13 C12 118.82(19)
C14 C13 H13 120.6
C12 C13 H13 120.6
C13 C14 C15 121.6(2)
C13 C14 H14 119.2
C15 C14 H14 119.2
C16 C15 C14 120.8(2)
C16 C15 H15 119.6
C14 C15 H15 119.6
C15 C16 C17 117.72(19)
C15 C16 H16 121.1
C17 C16 H16 121.1
N3 C17 C16 129.46(18)
N3 C17 C12 108.30(17)
C16 C17 C12 122.23(19)
O3 C18 C19 112.73(18)
O3 C18 H18A 109.0
C19 C18 H18A 109.0
O3 C18 H18B 109.0
C19 C18 H18B 109.0
H18A C18 H18B 107.8
C18 C19 H19A 109.5
C18 C19 H19B 109.5
H19A C19 H19B 109.5
C18 C19 H19C 109.5
H19A C19 H19C 109.5
H19B C19 H19C 109.5

loop_
_geom_bond_atom_site_label_1
_geom_bond_atom_site_label_2
_geom_bond_distance
O1 C1 1.358(2)
O1 H1O 0.8400
O2 C7 1.250(2)
O3 C18 1.417(3)
O3 H3O 0.8400
N1 C7 1.335(2)
N1 N2 1.391(2)
N1 H1N 0.8800
N2 C8 1.292(3)
N3 C10 1.365(2)
N3 C17 1.375(3)
N3 H3N 0.8800
C1 C6 1.401(3)
C1 C2 1.401(3)
C2 C3 1.378(3)
C2 H2 0.9500
C3 C4 1.386(3)
C3 H3 0.9500
C4 C5 1.384(3)
C4 H4 0.9500
C5 C6 1.400(3)
C5 H5 0.9500
C6 C7 1.494(3)
C8 C9 1.433(3)
C8 H8 0.9500
C9 C10 1.386(3)
C9 C12 1.444(3)
C10 C11 1.488(3)
C11 H11A 0.9800
C11 H11B 0.9800
C11 H11C 0.9800
C12 C13 1.396(3)
C12 C17 1.412(3)
C13 C14 1.379(3)
C13 H13 0.9500
C14 C15 1.405(3)
C14 H14 0.9500
C15 C16 1.374(3)
C15 H15 0.9500
C16 C17 1.396(3)
C16 H16 0.9500
C18 C19 1.502(4)
C18 H18A 0.9900
C18 H18B 0.9900
C19 H19A 0.9800
C19 H19B 0.9800
C19 H19C 0.9800

loop_
_geom_hbond_atom_site_label_D
_geom_hbond_atom_site_label_H
_geom_hbond_atom_site_label_A
_geom_hbond_site_symmetry_A
_geom_hbond_distance_DH
_geom_hbond_distance_HA
_geom_hbond_distance_DA
_geom_hbond_angle_DHA
_geom_hbond_publ_flag
O1 H1o O2 2_645 0.84 1.76 2.594(2) 176 y
O3 H3o O2 . 0.84 2.02 2.843(2) 165 y
N1 H1n O1 . 0.88 1.91 2.618(2) 136 y
N3 H3n O3 3_566 0.88 1.96 2.824(2) 168 y

loop_
_geom_torsion_atom_site_label_1
_geom_torsion_atom_site_label_2
_geom_torsion_atom_site_label_3
_geom_torsion_atom_site_label_4
_geom_torsion
C7 N1 N2 C8 173.12(16)
O1 C1 C2 C3 -178.81(17)
C6 C1 C2 C3 2.2(3)
C1 C2 C3 C4 -0.7(3)
C2 C3 C4 C5 -0.8(3)
C3 C4 C5 C6 0.8(3)
C4 C5 C6 C1 0.6(3)
C4 C5 C6 C7 -174.79(17)
O1 C1 C6 C5 178.89(16)
C2 C1 C6 C5 -2.1(3)
O1 C1 C6 C7 -6.1(3)
C2 C1 C6 C7 172.88(17)
N2 N1 C7 O2 -3.4(3)
N2 N1 C7 C6 178.81(15)
C5 C6 C7 O2 -1.0(3)
C1 C6 C7 O2 -176.05(17)
C5 C6 C7 N1 176.83(16)
C1 C6 C7 N1 1.8(3)
N1 N2 C8 C9 176.97(16)
N2 C8 C9 C10 174.44(18)
N2 C8 C9 C12 -4.4(3)
C17 N3 C10 C9 0.5(2)
C17 N3 C10 C11 -179.95(17)
C8 C9 C10 N3 -179.13(17)
C12 C9 C10 N3 -0.1(2)
C8 C9 C10 C11 1.4(3)
C12 C9 C10 C11 -179.53(19)
C10 C9 C12 C13 -179.7(2)
C8 C9 C12 C13 -0.7(4)
C10 C9 C12 C17 -0.4(2)
C8 C9 C12 C17 178.61(18)
C17 C12 C13 C14 -0.4(3)
C9 C12 C13 C14 178.8(2)
C12 C13 C14 C15 -0.3(3)
C13 C14 C15 C16 0.7(3)
C14 C15 C16 C17 -0.2(3)
C10 N3 C17 C16 178.45(19)
C10 N3 C17 C12 -0.8(2)
C15 C16 C17 N3 -179.69(19)
C15 C16 C17 C12 -0.5(3)
C13 C12 C17 N3 -179.82(16)
C9 C12 C17 N3 0.7(2)
C13 C12 C17 C16 0.9(3)
C9 C12 C17 C16 -178.58(17)

loop_
_cod_related_entry_id
_cod_related_entry_database
_cod_related_entry_code
1 ChemSpider 30655512
